data_7159907
loop_
_publ_author_name
'Wang, Si-Yu'
'Liu, Chu'
'Yang, Wei'
'Tian, Zhong-Ying'
'Yuan, Lin'
'Xie, Long-Yong'

_publ_section_title
;
 Efficient synthesis of SCF<sub>3</sub>-containing 3-alkenylquinoxalinones
 <i>via</i> three-component radical cascade reaction.
;
_journal_issue 18
_journal_name_full 'Organic &amp; biomolecular chemistry'
_journal_page_first 3740
_journal_page_last 3745
_journal_paper_doi 10.1039/d4ob00363b
_journal_volume 22
_journal_year 2024
_chemical_formula_moiety 'C18 H13 F3 N2 O S'
_chemical_formula_sum 'C18 H13 F3 N2 O S'
_chemical_formula_weight 362.36
_space_group_crystal_system triclinic
_space_group_IT_number 2
_space_group_name_Hall '-P 1'
_space_group_name_H-M_alt 'P -1'
_atom_sites_solution_hydrogens geom
_atom_sites_solution_primary dual
_audit_creation_date 2024-01-15
_audit_creation_method
;
Olex2 1.5-beta
(compiled 2021.06.29 svn.r12e2184c for OlexSys, GUI svn.r6374)
;
_audit_update_record
;
2024-01-15 deposited with the CCDC.	2024-04-17 downloaded from the CCDC.
;
_cell_angle_alpha 90.169(3)
_cell_angle_beta 91.422(3)
_cell_angle_gamma 90.026(3)
_cell_formula_units_Z 2
_cell_length_a 4.7880(12)
_cell_length_b 10.509(3)
_cell_length_c 16.019(4)
_cell_measurement_reflns_used 3241
_cell_measurement_temperature 296.15
_cell_measurement_theta_max 26.77
_cell_measurement_theta_min 2.31
_cell_volume 805.8(4)
_computing_molecular_graphics 'Olex2 1.5-beta (Dolomanov et al., 2009)'
_computing_publication_material 'Olex2 1.5-beta (Dolomanov et al., 2009)'
_computing_structure_refinement 'SHELXL 2018/3 (Sheldrick, 2015)'
_computing_structure_solution 'SHELXT 2018/2 (Sheldrick, 2018)'
_diffrn_ambient_temperature 296.15
_diffrn_measured_fraction_theta_full 0.997
_diffrn_measured_fraction_theta_max 0.960
_diffrn_measurement_device_type 'Bruker APEX-II CCD'
_diffrn_measurement_method '\f and \w scans'
_diffrn_radiation_type MoK\a
_diffrn_radiation_wavelength 0.71073
_diffrn_reflns_av_R_equivalents 0.0200
_diffrn_reflns_av_unetI/netI 0.0234
_diffrn_reflns_Laue_measured_fraction_full 0.997
_diffrn_reflns_Laue_measured_fraction_max 0.960
_diffrn_reflns_limit_h_max 6
_diffrn_reflns_limit_h_min -6
_diffrn_reflns_limit_k_max 13
_diffrn_reflns_limit_k_min -13
_diffrn_reflns_limit_l_max 20
_diffrn_reflns_limit_l_min -20
_diffrn_reflns_number 9105
_diffrn_reflns_point_group_measured_fraction_full 0.997
_diffrn_reflns_point_group_measured_fraction_max 0.960
_diffrn_reflns_theta_full 25.242
_diffrn_reflns_theta_max 27.600
_diffrn_reflns_theta_min 1.272
_diffrn_source_current 30.0
_diffrn_source_power 1.5
_diffrn_source_voltage 50.0
_diffrn_standards_number 0
_exptl_absorpt_coefficient_mu 0.242
_exptl_absorpt_correction_type none
_exptl_crystal_colour colourless
_exptl_crystal_colour_primary colourless
_exptl_crystal_density_diffrn 1.493
_exptl_crystal_description block
_exptl_crystal_F_000 372
_exptl_crystal_size_max 0.46
_exptl_crystal_size_mid 0.42
_exptl_crystal_size_min 0.23
_refine_diff_density_max 0.229
_refine_diff_density_min -0.267
_refine_diff_density_rms 0.043
_refine_ls_extinction_method none
_refine_ls_goodness_of_fit_ref 1.052
_refine_ls_hydrogen_treatment constr
_refine_ls_matrix_type full
_refine_ls_number_parameters 227
_refine_ls_number_reflns 3587
_refine_ls_number_restraints 0
_refine_ls_restrained_S_all 1.052
_refine_ls_R_factor_all 0.0582
_refine_ls_R_factor_gt 0.0449
_refine_ls_shift/su_max 0.000
_refine_ls_shift/su_mean 0.000
_refine_ls_structure_factor_coef Fsqd
_refine_ls_weighting_details 'w=1/[\s^2^(Fo^2^)+(0.0728P)^2^+0.1409P] where P=(Fo^2^+2Fc^2^)/3'
_refine_ls_weighting_scheme calc
_refine_ls_wR_factor_gt 0.1232
_refine_ls_wR_factor_ref 0.1340
_reflns_Friedel_coverage 0.000
_reflns_number_gt 2762
_reflns_number_total 3587
_reflns_threshold_expression 'I > 2\s(I)'
_cod_data_source_file d4ob00363b2.cif
_cod_data_source_block 11
_cod_depositor_comments 'Adding full bibliography for 7159907.cif.'
_cod_database_code 7159907
_shelx_shelxl_version_number 2018/3
_shelx_space_group_comment
;
The symmetry employed for this shelxl refinement is uniquely defined
by the following loop, which should always be used as a source of
symmetry information in preference to the above space-group names.
They are only intended as comments.
;
_shelx_estimated_absorpt_t_max 0.947
_shelx_estimated_absorpt_t_min 0.897
_olex2_refinement_description
;
1. Fixed Uiso
 At 1.2 times of:
  All C(H) groups
 At 1.5 times of:
  All C(H,H,H) groups
2.a Aromatic/amide H refined with riding coordinates:
 C14(H14), C2(H2), C17(H17), C7(H7), C15(H15), C16(H16), C9(H9), C5(H5),
 C6(H6), C8(H8)
2.b Idealised Me refined as rotating group:
 C18(H18A,H18B,H18C)
;
_olex2_submission_special_instructions 'No special instructions were received'

loop_
_space_group_symop_operation_xyz
'x, y, z'
'-x, -y, -z'

loop_
_atom_site_label
_atom_site_type_symbol
_atom_site_fract_x
_atom_site_fract_y
_atom_site_fract_z
_atom_site_U_iso_or_equiv
_atom_site_adp_type
_atom_site_occupancy
_atom_site_site_symmetry_order
_atom_site_calc_flag
_atom_site_refinement_flags_posn
_atom_site_refinement_flags_adp
_atom_site_refinement_flags_occupancy
_atom_site_disorder_assembly
_atom_site_disorder_group
S1 S 0.23970(14) 0.69874(5) 0.66306(3) 0.0641(2) Uani 1 1 d . . . . .
F2 F 0.2528(3) 0.66908(15) 0.50159(8) 0.0843(4) Uani 1 1 d . . . . .
F3 F -0.1264(3) 0.61629(14) 0.55186(10) 0.0843(4) Uani 1 1 d . . . . .
F1 F -0.0186(4) 0.81305(13) 0.54658(9) 0.0950(5) Uani 1 1 d . . . . .
O1 O 0.2536(3) 0.28321(13) 0.62873(9) 0.0648(4) Uani 1 1 d . . . . .
N1 N 0.7166(3) 0.32650(13) 0.80332(9) 0.0435(3) Uani 1 1 d . . . . .
N2 N 0.5818(3) 0.14785(13) 0.67999(9) 0.0461(4) Uani 1 1 d . . . . .
C4 C 0.4489(4) 0.56440(15) 0.81922(10) 0.0409(4) Uani 1 1 d . . . . .
C13 C 0.8343(4) 0.20626(15) 0.80461(11) 0.0414(4) Uani 1 1 d . . . . .
C10 C 0.5408(4) 0.35539(15) 0.74367(10) 0.0404(4) Uani 1 1 d . . . . .
C12 C 0.7752(4) 0.11623(15) 0.74219(10) 0.0426(4) Uani 1 1 d . . . . .
C3 C 0.4358(4) 0.48782(16) 0.74068(11) 0.0435(4) Uani 1 1 d . . . . .
C11 C 0.4429(4) 0.26237(17) 0.67893(11) 0.0461(4) Uani 1 1 d . . . . .
C14 C 1.0245(4) 0.17615(18) 0.86866(12) 0.0528(5) Uani 1 1 d . . . . .
H14 H 1.063835 0.235737 0.910358 0.063 Uiso 1 1 calc R U . . .
C2 C 0.3409(4) 0.53930(17) 0.66921(11) 0.0506(4) Uani 1 1 d . . . . .
H2 H 0.328445 0.488832 0.621472 0.061 Uiso 1 1 calc R U . . .
C17 C 0.9093(4) -0.00202(17) 0.74556(13) 0.0547(5) Uani 1 1 d . . . . .
H17 H 0.871477 -0.062625 0.704393 0.066 Uiso 1 1 calc R U . . .
C7 C 0.4524(4) 0.71213(19) 0.96315(13) 0.0567(5) Uani 1 1 d . . . . .
H7 H 0.453548 0.761150 1.011588 0.068 Uiso 1 1 calc R U . . .
C1 C 0.0810(5) 0.69714(18) 0.56105(12) 0.0554(5) Uani 1 1 d . . . . .
C15 C 1.1548(5) 0.06015(19) 0.87123(14) 0.0597(5) Uani 1 1 d . . . . .
H15 H 1.281751 0.041103 0.914262 0.072 Uiso 1 1 calc R U . . .
C16 C 1.0953(4) -0.02878(18) 0.80896(14) 0.0601(5) Uani 1 1 d . . . . .
H16 H 1.183538 -0.107594 0.810505 0.072 Uiso 1 1 calc R U . . .
C18 C 0.5133(6) 0.0574(2) 0.61252(13) 0.0673(6) Uani 1 1 d . . . . .
H18A H 0.678754 0.038478 0.582201 0.101 Uiso 1 1 calc R U . . .
H18B H 0.375350 0.094130 0.575376 0.101 Uiso 1 1 calc R U . . .
H18C H 0.441056 -0.019551 0.635879 0.101 Uiso 1 1 calc R U . . .
C9 C 0.2768(5) 0.5370(2) 0.88311(14) 0.0692(6) Uani 1 1 d . . . . .
H9 H 0.155534 0.468053 0.878343 0.083 Uiso 1 1 calc R U . . .
C5 C 0.6237(5) 0.6687(2) 0.82858(14) 0.0663(6) Uani 1 1 d . . . . .
H5 H 0.743772 0.689955 0.786044 0.080 Uiso 1 1 calc R U . . .
C6 C 0.6215(5) 0.7413(2) 0.90044(14) 0.0687(6) Uani 1 1 d . . . . .
H6 H 0.739036 0.811547 0.905496 0.082 Uiso 1 1 calc R U . . .
C8 C 0.2797(6) 0.6102(2) 0.95499(15) 0.0803(8) Uani 1 1 d . . . . .
H8 H 0.162058 0.589352 0.998211 0.096 Uiso 1 1 calc R U . . .

loop_
_atom_site_aniso_label
_atom_site_aniso_U_11
_atom_site_aniso_U_22
_atom_site_aniso_U_33
_atom_site_aniso_U_23
_atom_site_aniso_U_13
_atom_site_aniso_U_12
S1 0.1021(5) 0.0432(3) 0.0462(3) -0.0071(2) -0.0121(3) 0.0212(3)
F2 0.0932(10) 0.1105(11) 0.0494(7) 0.0019(7) 0.0076(7) 0.0178(8)
F3 0.0787(9) 0.0850(10) 0.0885(10) 0.0008(8) -0.0142(8) -0.0068(8)
F1 0.1498(14) 0.0568(8) 0.0765(9) -0.0013(6) -0.0367(9) 0.0368(8)
O1 0.0840(10) 0.0522(8) 0.0566(8) -0.0073(6) -0.0290(8) 0.0065(7)
N1 0.0502(8) 0.0355(7) 0.0446(8) -0.0063(6) -0.0035(6) 0.0034(6)
N2 0.0629(9) 0.0366(7) 0.0384(7) -0.0086(6) -0.0039(7) -0.0005(6)
C4 0.0493(9) 0.0341(8) 0.0391(8) -0.0027(6) -0.0035(7) 0.0077(7)
C13 0.0459(9) 0.0345(8) 0.0437(9) -0.0054(7) 0.0006(7) 0.0006(7)
C10 0.0488(9) 0.0362(8) 0.0362(8) -0.0050(6) 0.0018(7) 0.0016(7)
C12 0.0502(10) 0.0358(8) 0.0420(9) -0.0031(7) 0.0033(7) -0.0004(7)
C3 0.0525(10) 0.0382(9) 0.0397(9) -0.0037(7) 0.0021(7) 0.0049(7)
C11 0.0584(11) 0.0407(9) 0.0392(9) -0.0024(7) -0.0010(8) -0.0003(8)
C14 0.0568(11) 0.0453(10) 0.0558(11) -0.0086(8) -0.0102(9) 0.0042(8)
C2 0.0728(12) 0.0415(9) 0.0373(9) -0.0043(7) -0.0016(8) 0.0131(8)
C17 0.0720(13) 0.0374(9) 0.0546(11) -0.0107(8) 0.0006(9) 0.0060(8)
C7 0.0666(12) 0.0533(11) 0.0496(11) -0.0167(8) -0.0089(9) 0.0052(9)
C1 0.0696(13) 0.0467(10) 0.0497(11) 0.0006(8) -0.0039(9) 0.0114(9)
C15 0.0629(12) 0.0498(11) 0.0655(13) -0.0039(9) -0.0153(10) 0.0102(9)
C16 0.0680(13) 0.0414(10) 0.0708(13) -0.0051(9) -0.0013(11) 0.0146(9)
C18 0.1000(17) 0.0485(11) 0.0524(11) -0.0177(9) -0.0154(11) 0.0026(11)
C9 0.0942(16) 0.0543(12) 0.0599(12) -0.0207(9) 0.0227(12) -0.0282(11)
C5 0.0722(14) 0.0732(14) 0.0539(12) -0.0106(10) 0.0091(10) -0.0253(11)
C6 0.0784(15) 0.0648(13) 0.0625(13) -0.0165(10) -0.0053(11) -0.0264(11)
C8 0.1012(18) 0.0817(16) 0.0592(13) -0.0291(11) 0.0305(13) -0.0281(14)

loop_
_atom_type_symbol
_atom_type_description
_atom_type_scat_dispersion_real
_atom_type_scat_dispersion_imag
_atom_type_scat_source
C C 0.0033 0.0016 'International Tables Vol C Tables 4.2.6.8 and 6.1.1.4'
H H 0.0000 0.0000 'International Tables Vol C Tables 4.2.6.8 and 6.1.1.4'
F F 0.0171 0.0103 'International Tables Vol C Tables 4.2.6.8 and 6.1.1.4'
N N 0.0061 0.0033 'International Tables Vol C Tables 4.2.6.8 and 6.1.1.4'
O O 0.0106 0.0060 'International Tables Vol C Tables 4.2.6.8 and 6.1.1.4'
S S 0.1246 0.1234 'International Tables Vol C Tables 4.2.6.8 and 6.1.1.4'

loop_
_geom_angle_atom_site_label_1
_geom_angle_atom_site_label_2
_geom_angle_atom_site_label_3
_geom_angle
_geom_angle_site_symmetry_1
_geom_angle_site_symmetry_3
_geom_angle_publ_flag
C2 S1 C1 99.01(9) . . ?
C10 N1 C13 118.98(14) . . ?
C12 N2 C18 120.44(16) . . ?
C11 N2 C12 122.39(14) . . ?
C11 N2 C18 117.16(16) . . ?
C9 C4 C3 120.39(16) . . ?
C9 C4 C5 117.60(17) . . ?
C5 C4 C3 121.93(17) . . ?
N1 C13 C12 122.03(15) . . ?
N1 C13 C14 118.66(15) . . ?
C14 C13 C12 119.28(15) . . ?
N1 C10 C3 117.44(14) . . ?
N1 C10 C11 123.11(15) . . ?
C3 C10 C11 119.45(15) . . ?
N2 C12 C13 118.09(15) . . ?
N2 C12 C17 122.76(16) . . ?
C13 C12 C17 119.14(17) . . ?
C10 C3 C4 118.07(14) . . ?
C2 C3 C4 120.66(15) . . ?
C2 C3 C10 121.23(15) . . ?
O1 C11 N2 121.31(16) . . ?
O1 C11 C10 123.85(16) . . ?
N2 C11 C10 114.84(15) . . ?
C13 C14 H14 119.5 . . ?
C15 C14 C13 121.05(18) . . ?
C15 C14 H14 119.5 . . ?
S1 C2 H2 119.1 . . ?
C3 C2 S1 121.80(14) . . ?
C3 C2 H2 119.1 . . ?
C12 C17 H17 119.8 . . ?
C16 C17 C12 120.30(17) . . ?
C16 C17 H17 119.8 . . ?
C6 C7 H7 120.4 . . ?
C6 C7 C8 119.16(18) . . ?
C8 C7 H7 120.4 . . ?
F2 C1 S1 114.05(15) . . ?
F2 C1 F3 105.17(17) . . ?
F2 C1 F1 107.95(17) . . ?
F3 C1 S1 114.26(14) . . ?
F3 C1 F1 107.86(18) . . ?
F1 C1 S1 107.27(13) . . ?
C14 C15 H15 120.3 . . ?
C14 C15 C16 119.36(19) . . ?
C16 C15 H15 120.3 . . ?
C17 C16 C15 120.87(18) . . ?
C17 C16 H16 119.6 . . ?
C15 C16 H16 119.6 . . ?
N2 C18 H18A 109.5 . . ?
N2 C18 H18B 109.5 . . ?
N2 C18 H18C 109.5 . . ?
H18A C18 H18B 109.5 . . ?
H18A C18 H18C 109.5 . . ?
H18B C18 H18C 109.5 . . ?
C4 C9 H9 119.5 . . ?
C4 C9 C8 120.93(19) . . ?
C8 C9 H9 119.5 . . ?
C4 C5 H5 119.7 . . ?
C6 C5 C4 120.6(2) . . ?
C6 C5 H5 119.7 . . ?
C7 C6 C5 120.99(19) . . ?
C7 C6 H6 119.5 . . ?
C5 C6 H6 119.5 . . ?
C7 C8 C9 120.7(2) . . ?
C7 C8 H8 119.6 . . ?
C9 C8 H8 119.6 . . ?

loop_
_geom_bond_atom_site_label_1
_geom_bond_atom_site_label_2
_geom_bond_distance
_geom_bond_site_symmetry_2
_geom_bond_publ_flag
S1 C2 1.7468(18) . ?
S1 C1 1.785(2) . ?
F2 C1 1.307(2) . ?
F3 C1 1.312(2) . ?
F1 C1 1.327(2) . ?
O1 C11 1.217(2) . ?
N1 C13 1.384(2) . ?
N1 C10 1.295(2) . ?
N2 C12 1.384(2) . ?
N2 C11 1.375(2) . ?
N2 C18 1.468(2) . ?
C4 C3 1.492(2) . ?
C4 C9 1.361(3) . ?
C4 C5 1.384(3) . ?
C13 C12 1.398(2) . ?
C13 C14 1.392(3) . ?
C10 C3 1.480(2) . ?
C10 C11 1.490(2) . ?
C12 C17 1.400(2) . ?
C3 C2 1.337(2) . ?
C14 H14 0.9300 . ?
C14 C15 1.370(3) . ?
C2 H2 0.9300 . ?
C17 H17 0.9300 . ?
C17 C16 1.364(3) . ?
C7 H7 0.9300 . ?
C7 C6 1.342(3) . ?
C7 C8 1.357(3) . ?
C15 H15 0.9300 . ?
C15 C16 1.389(3) . ?
C16 H16 0.9300 . ?
C18 H18A 0.9600 . ?
C18 H18B 0.9600 . ?
C18 H18C 0.9600 . ?
C9 H9 0.9300 . ?
C9 C8 1.383(3) . ?
C5 H5 0.9300 . ?
C5 C6 1.380(3) . ?
C6 H6 0.9300 . ?
C8 H8 0.9300 . ?

loop_
_geom_torsion_atom_site_label_1
_geom_torsion_atom_site_label_2
_geom_torsion_atom_site_label_3
_geom_torsion_atom_site_label_4
_geom_torsion
_geom_torsion_site_symmetry_1
_geom_torsion_site_symmetry_2
_geom_torsion_site_symmetry_3
_geom_torsion_site_symmetry_4
_geom_torsion_publ_flag
N1 C13 C12 N2 -3.3(3) . . . . ?
N1 C13 C12 C17 177.63(16) . . . . ?
N1 C13 C14 C15 -177.63(18) . . . . ?
N1 C10 C3 C4 -22.2(2) . . . . ?
N1 C10 C3 C2 155.51(18) . . . . ?
N1 C10 C11 O1 170.73(18) . . . . ?
N1 C10 C11 N2 -8.6(3) . . . . ?
N2 C12 C17 C16 -179.08(18) . . . . ?
C4 C3 C2 S1 2.3(3) . . . . ?
C4 C9 C8 C7 0.7(4) . . . . ?
C4 C5 C6 C7 0.6(4) . . . . ?
C13 N1 C10 C3 -175.43(15) . . . . ?
C13 N1 C10 C11 4.3(3) . . . . ?
C13 C12 C17 C16 0.0(3) . . . . ?
C13 C14 C15 C16 -0.1(3) . . . . ?
C10 N1 C13 C12 1.8(3) . . . . ?
C10 N1 C13 C14 179.59(17) . . . . ?
C10 C3 C2 S1 -175.35(14) . . . . ?
C12 N2 C11 O1 -172.37(17) . . . . ?
C12 N2 C11 C10 7.0(2) . . . . ?
C12 C13 C14 C15 0.2(3) . . . . ?
C12 C17 C16 C15 0.1(3) . . . . ?
C3 C4 C9 C8 -177.6(2) . . . . ?
C3 C4 C5 C6 176.9(2) . . . . ?
C3 C10 C11 O1 -9.5(3) . . . . ?
C3 C10 C11 N2 171.09(15) . . . . ?
C11 N2 C12 C13 -1.6(2) . . . . ?
C11 N2 C12 C17 177.40(17) . . . . ?
C11 C10 C3 C4 158.08(16) . . . . ?
C11 C10 C3 C2 -24.2(3) . . . . ?
C14 C13 C12 N2 178.96(16) . . . . ?
C14 C13 C12 C17 -0.1(3) . . . . ?
C14 C15 C16 C17 -0.1(3) . . . . ?
C2 S1 C1 F2 -62.53(17) . . . . ?
C2 S1 C1 F3 58.50(17) . . . . ?
C2 S1 C1 F1 177.99(16) . . . . ?
C1 S1 C2 C3 -169.97(18) . . . . ?
C18 N2 C12 C13 179.52(17) . . . . ?
C18 N2 C12 C17 -1.4(3) . . . . ?
C18 N2 C11 O1 6.5(3) . . . . ?
C18 N2 C11 C10 -174.11(17) . . . . ?
C9 C4 C3 C10 -70.7(2) . . . . ?
C9 C4 C3 C2 111.6(2) . . . . ?
C9 C4 C5 C6 0.0(3) . . . . ?
C5 C4 C3 C10 112.6(2) . . . . ?
C5 C4 C3 C2 -65.1(3) . . . . ?
C5 C4 C9 C8 -0.7(4) . . . . ?
C6 C7 C8 C9 -0.1(4) . . . . ?
C8 C7 C6 C5 -0.6(4) . . . . ?
